data_7206560
loop_
_publ_author_name
'Konidaris, Konstantis F.'
'Powell, Annie K.'
'Kostakis, George E.'

_publ_section_title
;
 Peculiar structural findings in coordination chemistry of
 malonamide--N,N&#x2032;-diacetic acid
;
_journal_issue 19
_journal_name_full CrystEngComm
_journal_page_first 5872
_journal_paper_doi 10.1039/c1ce05576c
_journal_volume 13
_journal_year 2011
_chemical_formula_sum 'C7 H12 Ca N2 O8'
_chemical_formula_weight 292.27
_chemical_name_systematic
;
?
;
_space_group_IT_number 14
_symmetry_cell_setting monoclinic
_symmetry_space_group_name_Hall '-P 2yn'
_symmetry_space_group_name_H-M 'P 1 21/n 1'
_atom_sites_solution_hydrogens geom
_atom_sites_solution_primary direct
_atom_sites_solution_secondary difmap
_audit_creation_method SHELXL-97
_cell_angle_alpha 90.00
_cell_angle_beta 105.034(7)
_cell_angle_gamma 90.00
_cell_formula_units_Z 4
_cell_length_a 7.7075(7)
_cell_length_b 18.7331(15)
_cell_length_c 8.3841(7)
_cell_measurement_reflns_used 7690
_cell_measurement_temperature 180(2)
_cell_measurement_theta_max 27.15
_cell_measurement_theta_min 2.17
_cell_volume 1169.11(18)
_computing_cell_refinement 'STOE X-AREA'
_computing_data_collection 'STOE X-AREA'
_computing_data_reduction 'STOE X-RED'
_computing_structure_refinement 'SHELXL-97 (Sheldrick, 1997)'
_computing_structure_solution 'SHELXS-97 (Sheldrick, 1990)'
_diffrn_ambient_temperature 180(2)
_diffrn_detector 'image plate ( 34 cm diameter )'
_diffrn_detector_type STOE
_diffrn_measured_fraction_theta_full 0.997
_diffrn_measured_fraction_theta_max 0.998
_diffrn_measurement_device '2-circle goniometer'
_diffrn_measurement_device_type 'STOE IPDS 2'
_diffrn_radiation_monochromator graphite
_diffrn_radiation_source 'fine-focus sealed tube'
_diffrn_radiation_type MoK\a
_diffrn_radiation_wavelength 0.71073
_diffrn_reflns_av_R_equivalents 0.0215
_diffrn_reflns_av_sigmaI/netI 0.0225
_diffrn_reflns_limit_h_max 9
_diffrn_reflns_limit_h_min -9
_diffrn_reflns_limit_k_max 23
_diffrn_reflns_limit_k_min -21
_diffrn_reflns_limit_l_max 10
_diffrn_reflns_limit_l_min -10
_diffrn_reflns_number 6547
_diffrn_reflns_theta_full 25.00
_diffrn_reflns_theta_max 26.68
_diffrn_reflns_theta_min 2.17
_exptl_absorpt_coefficient_mu 0.574
_exptl_absorpt_correction_T_max 0.9774
_exptl_absorpt_correction_T_min 0.9038
_exptl_absorpt_correction_type multi-scan
_exptl_absorpt_process_details 'XPREP in SHELXTL 6.14 (BrukerAXS Inc., 2003)'
_exptl_crystal_colour colorless
_exptl_crystal_density_diffrn 1.660
_exptl_crystal_density_method 'not measured'
_exptl_crystal_description needle
_exptl_crystal_F_000 608
_exptl_crystal_size_max 0.18
_exptl_crystal_size_mid 0.10
_exptl_crystal_size_min 0.04
_refine_diff_density_max 0.194
_refine_diff_density_min -0.178
_refine_diff_density_rms 0.041
_refine_ls_extinction_method none
_refine_ls_goodness_of_fit_ref 1.011
_refine_ls_hydrogen_treatment mixed
_refine_ls_matrix_type full
_refine_ls_number_parameters 175
_refine_ls_number_reflns 2471
_refine_ls_number_restraints 4
_refine_ls_restrained_S_all 1.013
_refine_ls_R_factor_all 0.0365
_refine_ls_R_factor_gt 0.0268
_refine_ls_shift/su_max 0.000
_refine_ls_shift/su_mean 0.000
_refine_ls_structure_factor_coef Fsqd
_refine_ls_weighting_details 'calc w=1/[\s^2^(Fo^2^)+(0.0383P)^2^+0.1413P] where P=(Fo^2^+2Fc^2^)/3'
_refine_ls_weighting_scheme calc
_refine_ls_wR_factor_gt 0.0624
_refine_ls_wR_factor_ref 0.0654
_reflns_number_gt 2066
_reflns_number_total 2471
_reflns_threshold_expression >2sigma(I)
_cod_data_source_file c1ce05576c.txt
_cod_data_source_block kfk-36d
_cod_original_cell_volume 1169.11(17)
_cod_original_sg_symbol_H-M P21/n
_cod_database_code 7206560

loop_
_symmetry_equiv_pos_as_xyz
'x, y, z'
'-x+1/2, y+1/2, -z+1/2'
'-x, -y, -z'
'x-1/2, -y-1/2, z-1/2'

loop_
_atom_site_label
_atom_site_type_symbol
_atom_site_fract_x
_atom_site_fract_y
_atom_site_fract_z
_atom_site_U_iso_or_equiv
_atom_site_adp_type
_atom_site_occupancy
_atom_site_symmetry_multiplicity
_atom_site_calc_flag
_atom_site_refinement_flags
Ca1 Ca 0.76151(4) 0.024781(15) 0.53364(4) 0.02384(9) Uani 1 1 d .
O1 O 0.93812(13) -0.00432(6) 0.31652(13) 0.0293(2) Uani 1 1 d .
O2 O 0.64342(14) -0.00573(6) 0.22924(14) 0.0322(3) Uani 1 1 d .
C1 C 0.79602(18) -0.02459(8) 0.21600(18) 0.0250(3) Uani 1 1 d .
C2 C 0.8127(2) -0.07310(8) 0.0759(2) 0.0289(3) Uani 1 1 d .
H2A H 0.8770 -0.0473 0.0054 0.035 Uiso 1 1 calc R
H2B H 0.8855 -0.1153 0.1225 0.035 Uiso 1 1 calc R
N1 N 0.63944(17) -0.09688(7) -0.02553(16) 0.0302(3) Uani 1 1 d .
H1A H 0.5665 -0.0649 -0.0844 0.036 Uiso 1 1 calc R
C3 C 0.5859(2) -0.16437(8) -0.03362(19) 0.0311(3) Uani 1 1 d .
O3 O 0.68065(17) -0.21353(6) 0.04178(15) 0.0385(3) Uani 1 1 d .
C4 C 0.3982(2) -0.17869(10) -0.1413(2) 0.0375(4) Uani 1 1 d .
H4A H 0.4051 -0.2112 -0.2326 0.045 Uiso 1 1 calc R
H4B H 0.3431 -0.1333 -0.1901 0.045 Uiso 1 1 calc R
C5 C 0.2823(2) -0.21224(9) -0.0400(2) 0.0331(4) Uani 1 1 d .
O4 O 0.2866(2) -0.19068(8) 0.09968(17) 0.0543(4) Uani 1 1 d .
N2 N 0.17645(18) -0.26468(7) -0.11186(17) 0.0305(3) Uani 1 1 d .
H2C H 0.1758 -0.2763 -0.2137 0.037 Uiso 1 1 calc R
C6 C 0.0612(2) -0.30416(8) -0.0318(2) 0.0324(3) Uani 1 1 d .
H6A H -0.0599 -0.3081 -0.1085 0.039 Uiso 1 1 calc R
H6B H 0.0496 -0.2773 0.0666 0.039 Uiso 1 1 calc R
C7 C 0.13132(19) -0.37862(8) 0.02124(18) 0.0262(3) Uani 1 1 d .
O5 O 0.02513(13) -0.42306(6) 0.05663(13) 0.0296(2) Uani 1 1 d .
O6 O 0.29022(15) -0.39434(6) 0.02681(17) 0.0392(3) Uani 1 1 d .
O7 O 0.70256(16) 0.05272(7) 0.79441(15) 0.0332(3) Uani 1 1 d D
H71 H 0.598(3) 0.0421(11) 0.793(3) 0.040 Uiso 1 1 d D
H72 H 0.720(3) 0.0921(11) 0.827(2) 0.040 Uiso 1 1 d D
O8 O 0.88755(16) 0.14006(6) 0.52351(18) 0.0372(3) Uani 1 1 d D
H81 H 0.861(3) 0.1816(11) 0.504(3) 0.045 Uiso 1 1 d D
H82 H 0.981(3) 0.1367(11) 0.506(3) 0.045 Uiso 1 1 d D

loop_
_atom_site_aniso_label
_atom_site_aniso_U_11
_atom_site_aniso_U_22
_atom_site_aniso_U_33
_atom_site_aniso_U_23
_atom_site_aniso_U_13
_atom_site_aniso_U_12
Ca1 0.01792(14) 0.02350(15) 0.02898(15) -0.00287(12) 0.00410(10) 0.00093(11)
O1 0.0205(5) 0.0319(6) 0.0323(6) -0.0038(4) 0.0012(4) -0.0009(4)
O2 0.0206(5) 0.0398(6) 0.0350(6) -0.0054(5) 0.0054(4) 0.0021(4)
C1 0.0221(6) 0.0240(7) 0.0276(7) 0.0018(6) 0.0043(5) -0.0001(6)
C2 0.0251(7) 0.0282(8) 0.0327(8) -0.0030(6) 0.0063(6) -0.0029(6)
N1 0.0307(7) 0.0265(6) 0.0298(7) 0.0007(5) 0.0017(5) -0.0041(5)
C3 0.0374(8) 0.0299(8) 0.0264(7) -0.0012(6) 0.0089(6) -0.0070(7)
O3 0.0452(7) 0.0279(6) 0.0407(7) 0.0034(5) 0.0079(5) -0.0027(5)
C4 0.0427(9) 0.0384(9) 0.0283(8) 0.0007(7) 0.0038(7) -0.0164(7)
C5 0.0371(8) 0.0285(8) 0.0326(9) -0.0009(6) 0.0069(7) -0.0053(6)
O4 0.0811(10) 0.0485(8) 0.0390(7) -0.0156(6) 0.0258(7) -0.0251(7)
N2 0.0333(7) 0.0274(7) 0.0309(7) -0.0007(5) 0.0086(5) -0.0054(5)
C6 0.0277(8) 0.0282(8) 0.0434(9) 0.0020(7) 0.0128(7) -0.0001(6)
C7 0.0235(7) 0.0253(7) 0.0293(7) -0.0025(6) 0.0059(6) -0.0027(6)
O5 0.0245(5) 0.0284(6) 0.0352(6) 0.0033(4) 0.0065(4) -0.0066(4)
O6 0.0245(6) 0.0286(6) 0.0664(8) 0.0033(5) 0.0152(5) 0.0015(4)
O7 0.0287(6) 0.0351(6) 0.0365(6) -0.0057(5) 0.0095(5) -0.0045(5)
O8 0.0265(6) 0.0245(6) 0.0634(8) 0.0030(5) 0.0166(6) 0.0022(5)

loop_
_atom_type_symbol
_atom_type_description
_atom_type_scat_dispersion_real
_atom_type_scat_dispersion_imag
_atom_type_scat_source
C C 0.0033 0.0016 'International Tables Vol C Tables 4.2.6.8 and 6.1.1.4'
H H 0.0000 0.0000 'International Tables Vol C Tables 4.2.6.8 and 6.1.1.4'
N N 0.0061 0.0033 'International Tables Vol C Tables 4.2.6.8 and 6.1.1.4'
O O 0.0106 0.0060 'International Tables Vol C Tables 4.2.6.8 and 6.1.1.4'
Ca Ca 0.2262 0.3064 'International Tables Vol C Tables 4.2.6.8 and 6.1.1.4'

loop_
_geom_angle_atom_site_label_1
_geom_angle_atom_site_label_2
_geom_angle_atom_site_label_3
_geom_angle
_geom_angle_site_symmetry_1
_geom_angle_site_symmetry_3
O5 Ca1 O1 161.32(4) 2 3_756
O5 Ca1 O8 88.26(4) 2 .
O1 Ca1 O8 79.23(4) 3_756 .
O5 Ca1 O7 79.57(4) 2 .
O1 Ca1 O7 86.67(4) 3_756 .
O8 Ca1 O7 90.58(5) . .
O5 Ca1 O6 119.23(4) 2 4_656
O1 Ca1 O6 76.65(4) 3_756 4_656
O8 Ca1 O6 149.60(4) . 4_656
O7 Ca1 O6 106.11(5) . 4_656
O5 Ca1 O2 73.07(4) 2 .
O1 Ca1 O2 122.95(4) 3_756 .
O8 Ca1 O2 102.21(5) . .
O7 Ca1 O2 149.24(4) . .
O6 Ca1 O2 76.34(4) 4_656 .
O5 Ca1 O1 118.72(4) 2 .
O1 Ca1 O1 73.69(4) 3_756 .
O8 Ca1 O1 82.67(4) . .
O7 Ca1 O1 160.08(4) . .
O6 Ca1 O1 73.02(4) 4_656 .
O2 Ca1 O1 50.63(3) . .
O5 Ca1 H82 101.8(4) 2 .
O1 Ca1 H82 68.1(4) 3_756 .
O8 Ca1 H82 15.4(4) . .
O7 Ca1 H82 100.2(5) . .
O6 Ca1 H82 134.2(4) 4_656 .
O2 Ca1 H82 98.9(4) . .
O1 Ca1 H82 69.7(5) . .
C1 O1 Ca1 150.76(10) . 3_756
C1 O1 Ca1 90.54(9) . .
Ca1 O1 Ca1 106.31(4) 3_756 .
C1 O2 Ca1 92.99(8) . .
O1 C1 O2 121.86(14) . .
O1 C1 C2 117.82(13) . .
O2 C1 C2 120.31(12) . .
O1 C1 Ca1 63.78(8) . .
O2 C1 Ca1 61.25(8) . .
C2 C1 Ca1 161.82(10) . .
N1 C2 C1 112.75(12) . .
N1 C2 H2A 109.0 . .
C1 C2 H2A 109.0 . .
N1 C2 H2B 109.0 . .
C1 C2 H2B 109.0 . .
H2A C2 H2B 107.8 . .
C3 N1 C2 123.24(13) . .
C3 N1 H1A 118.4 . .
C2 N1 H1A 118.4 . .
O3 C3 N1 123.17(15) . .
O3 C3 C4 121.05(14) . .
N1 C3 C4 115.78(14) . .
C3 C4 C5 110.42(13) . .
C3 C4 H4A 109.6 . .
C5 C4 H4A 109.6 . .
C3 C4 H4B 109.6 . .
C5 C4 H4B 109.6 . .
H4A C4 H4B 108.1 . .
O4 C5 N2 122.70(16) . .
O4 C5 C4 121.41(15) . .
N2 C5 C4 115.88(14) . .
C5 N2 C6 123.35(14) . .
C5 N2 H2C 118.3 . .
C6 N2 H2C 118.3 . .
N2 C6 C7 112.97(13) . .
N2 C6 H6A 109.0 . .
C7 C6 H6A 109.0 . .
N2 C6 H6B 109.0 . .
C7 C6 H6B 109.0 . .
H6A C6 H6B 107.8 . .
O6 C7 O5 121.86(14) . .
O6 C7 C6 119.87(13) . .
O5 C7 C6 118.26(13) . .
O6 C7 Ca1 56.69(8) . 4
O5 C7 Ca1 66.88(8) . 4
C6 C7 Ca1 165.34(11) . 4
C7 O5 Ca1 144.50(10) . 2_545
C7 O5 Ca1 87.57(9) . 4
Ca1 O5 Ca1 106.31(4) 2_545 4
C7 O6 Ca1 98.17(9) . 4
Ca1 O7 H71 110.5(14) . .
Ca1 O7 H72 118.0(15) . .
H71 O7 H72 108(2) . .
Ca1 O8 H81 142.8(15) . .
Ca1 O8 H82 110.0(16) . .
H81 O8 H82 104(2) . .

loop_
_geom_bond_atom_site_label_1
_geom_bond_atom_site_label_2
_geom_bond_distance
_geom_bond_site_symmetry_2
Ca1 O5 2.3539(10) 2
Ca1 O1 2.3613(10) 3_756
Ca1 O8 2.3785(12) .
Ca1 O7 2.4032(13) .
Ca1 O6 2.4556(12) 4_656
Ca1 O2 2.5424(11) .
Ca1 O1 2.5980(12) .
Ca1 H82 2.74(2) .
O1 C1 1.2551(17) .
O1 Ca1 2.3613(10) 3_756
O2 C1 1.2602(18) .
C1 C2 1.517(2) .
C2 N1 1.4546(18) .
C2 H2A 0.9900 .
C2 H2B 0.9900 .
N1 C3 1.326(2) .
N1 H1A 0.8800 .
C3 O3 1.241(2) .
C3 C4 1.517(2) .
C4 C5 1.520(2) .
C4 H4A 0.9900 .
C4 H4B 0.9900 .
C5 O4 1.231(2) .
C5 N2 1.319(2) .
N2 C6 1.448(2) .
N2 H2C 0.8800 .
C6 C7 1.520(2) .
C6 H6A 0.9900 .
C6 H6B 0.9900 .
C7 O6 1.2487(19) .
C7 O5 1.2558(18) .
C7 Ca1 2.9088(15) 4
O5 Ca1 2.3539(10) 2_545
O5 Ca1 2.6776(11) 4
O6 Ca1 2.4557(12) 4
O7 H71 0.83(2) .
O7 H72 0.79(2) .
O8 H81 0.81(2) .
O8 H82 0.78(2) .

loop_
_geom_hbond_atom_site_label_D
_geom_hbond_atom_site_label_H
_geom_hbond_atom_site_label_A
_geom_hbond_distance_DH
_geom_hbond_distance_HA
_geom_hbond_distance_DA
_geom_hbond_angle_DHA
_geom_hbond_site_symmetry_A
N1 H1A O2 0.88 2.20 3.0713(17) 172.7 3_655
N2 H2C O3 0.88 2.07 2.9410(19) 170.9 4
O7 H71 O2 0.83(2) 1.95(2) 2.7661(16) 172(2) 3_656
O7 H72 O4 0.79(2) 1.95(2) 2.7269(19) 169(2) 3_656
O8 H81 O3 0.81(2) 2.01(2) 2.8195(17) 175(2) 2_655
O8 H82 O6 0.78(2) 1.94(2) 2.7028(17) 167(2) 2_655
